data_4501373
loop_
_publ_author_name
'Braga, Dario'
'Grepioni, Fabrizia'
'Lampronti, Giulio I.'
'Maini, Lucia'
'Turrina, Alessandro'

_publ_section_title
;
 Ionic Co-crystals of Organic Molecules with Metal Halides: A New Prospect
 in the Solid Formulation of Active Pharmaceutical Ingredients
;
_journal_issue 12
_journal_name_full 'Crystal Growth &amp; Design'
_journal_page_first 5621
_journal_paper_doi 10.1021/cg201177p
_journal_volume 11
_journal_year 2011
_chemical_formula_sum 'C6 Ca Cl2 N2 O2'
_chemical_formula_weight 243.06
_chemical_name_systematic
; 
nicotinamide CaCl2 H2O
;
_space_group_IT_number 2
_symmetry_cell_setting triclinic
_symmetry_space_group_name_Hall '-P 1'
_symmetry_space_group_name_H-M 'P -1'
_cell_angle_alpha 103.0355(16)
_cell_angle_beta 98.5641(14)
_cell_angle_gamma 107.8581(17)
_cell_formula_units_Z 2
_cell_length_a 9.68836(19)
_cell_length_b 9.27808(12)
_cell_length_c 6.19667(11)
_cell_volume 502.027(17)
_pd_block_id 2011-04-04T10:16|NICOTINAMM02_phase1|pain||
_pd_phase_name 'from C:/gsas/NicoGSAS/Nicotin_CaCl2_best7.cif'
_cod_data_source_file cg201177p_si_001.cif
_cod_data_source_block nicotinamideCaCl2H2O
_cod_original_cell_volume 502.027(8)
_cod_database_code 4501373

loop_
_symmetry_equiv_pos_site_id
_symmetry_equiv_pos_as_xyz
1 +x,+y,+z
-1 -x,-y,-z

loop_
_atom_site_type_symbol
_atom_site_label
_atom_site_fract_x
_atom_site_fract_y
_atom_site_fract_z
_atom_site_occupancy
_atom_site_thermal_displace_type
_atom_site_U_iso_or_equiv
_atom_site_symmetry_multiplicity
Cl Cl1 0.0399(5) 0.7948(4) 0.1160(6) 1.0 Uiso 0.0217(20) 2
Cl Cl2 0.4520(5) 0.8724(5) 0.2017(7) 1.0 Uiso 0.0136(16) 2
Ca Ca1 0.2769(5) 0.9309(4) 0.4911(7) 1.0 Uiso 0.0238(15) 2
O O1 0.1092(12) 0.9625(12) 0.7297(17) 1.0 Uiso 0.0230(27) 2
C C1 0.3371(15) 0.4858(15) 0.3177(22) 1.0 Uiso 0.0116(25) 2
C C2 0.2533(13) 0.4337(17) 0.4862(21) 1.0 Uiso 0.0116(25) 2
C C3 0.2392(13) 0.2872(17) 0.5158(17) 1.0 Uiso 0.0116(25) 2
N N1 0.2853(11) 0.1804(13) 0.3808(20) 1.0 Uiso 0.014(4) 2
C C5 0.3479(13) 0.2232(15) 0.1961(21) 1.0 Uiso 0.0116(25) 2
C C6 0.2033(10) 0.5606(13) 0.6038(15) 1.0 Uiso 0.0116(25) 2
C C4 0.3818(14) 0.3771(16) 0.1707(18) 1.0 Uiso 0.0116(25) 2
N N2 0.1391(11) 0.5378(11) 0.7738(18) 1.0 Uiso 0.014(4) 2
O O2 0.2456(9) 0.6893(12) 0.5698(16) 1.0 Uiso 0.0230(27) 2

loop_
_atom_type_symbol
_atom_type_number_in_cell
Cl 4.0
Ca 2.0
O 4.0
C 12.0
N 4.0
